data_9002834
loop_
_publ_author_name
'Redhammer, G. J.'
'Roth, G.'

_publ_section_title
;
 Single-crystal structure refinements and crystal chemistry of
 synthetic trioctahedral micas KM3(Al,Si)4O10(OH)2, where
 M = Ni, Mg, Co, Fe, Al
 Sample: A40#7
;
_journal_name_full 'American Mineralogist'
_journal_page_first 1464
_journal_page_last 1476
_journal_volume 87
_journal_year 2002
_chemical_formula_sum 'Al1.04 Fe0.54 H2 K Mg2.46 O12 Si2.96'
_chemical_name_mineral Phlogopite
_space_group_IT_number 12
_symmetry_space_group_name_Hall '-C 2y'
_symmetry_space_group_name_H-M 'C 1 2/m 1'
_cell_angle_alpha 90
_cell_angle_beta 99.944
_cell_angle_gamma 90
_cell_length_a 5.3295
_cell_length_b 9.2309
_cell_length_c 10.3074
_cell_formula_units_Z 2
_cell_volume 499.466
_database_code_amcsd 0002923
_exptl_crystal_density_diffrn 2.887
_cod_original_formula_sum '(Al1.04 Si2.96) (Mg2.46 Fe.54) K O12 H2'
_cod_database_code 9002834

loop_
_space_group_symop_operation_xyz
x,y,z
1/2+x,1/2+y,z
x,-y,z
1/2+x,1/2-y,z
-x,y,-z
1/2-x,1/2+y,-z
-x,-y,-z
1/2-x,1/2-y,-z

loop_
_atom_site_aniso_label
_atom_site_aniso_U_11
_atom_site_aniso_U_22
_atom_site_aniso_U_33
_atom_site_aniso_U_12
_atom_site_aniso_U_13
_atom_site_aniso_U_23
AlT 0.01110 0.00910 0.02420 0.00010 0.00440 -0.00060
SiT 0.01110 0.00910 0.02420 0.00010 0.00440 -0.00060
MgM1 0.01090 0.01170 0.01810 0.00000 0.00250 0.00000
FeM1 0.01090 0.01170 0.01810 0.00000 0.00250 0.00000
MgM2 0.01140 0.01150 0.01820 0.00000 0.00340 0.00000
FeM2 0.01140 0.01150 0.01820 0.00000 0.00340 0.00000
K 0.04580 0.04400 0.04090 0.00000 0.00770 0.00000
O1 0.02640 0.03410 0.03030 -0.00790 0.00810 -0.00470
O2 0.03640 0.02310 0.02790 0.00000 0.00090 0.00000
O3 0.01130 0.00740 0.02820 -0.00270 0.00410 -0.00100
O4 0.01390 0.01130 0.02720 0.00000 0.00250 0.00000

loop_
_atom_site_label
_atom_site_fract_x
_atom_site_fract_y
_atom_site_fract_z
_atom_site_occupancy
_atom_site_U_iso_or_equiv
AlT 0.57604 0.16684 0.22793 0.26000 0.01469
SiT 0.57604 0.16684 0.22793 0.74000 0.01469
MgM1 0.00000 0.50000 0.50000 0.82000 0.01355
FeM1 0.00000 0.50000 0.50000 0.18000 0.01355
MgM2 0.00000 0.83302 0.50000 0.82000 0.01355
FeM2 0.00000 0.83302 0.50000 0.18000 0.01355
K 0.00000 0.00000 0.00000 1.00000 0.04357
O1 0.82811 0.22858 0.17137 1.00000 0.02989
O2 0.51447 0.00000 0.17135 1.00000 0.02964
O3 0.63030 0.16747 0.39006 1.00000 0.01558
O4 0.13240 0.00000 0.39630 1.00000 0.01760
H 0.12100 0.00000 0.31500 1.00000 0.02976

loop_
_cod_related_entry_id
_cod_related_entry_database
_cod_related_entry_code
1 AMCSD 0002923
